data_7206053
loop_
_publ_author_name
'Zhu, Lingyan'
'Agarwal, Arun'
'Lai, Jinfeng'
'Al-Kaysi, Rabih O.'
'Tham, Fook S.'
'Ghaddar, Tarek'
'Mueller, Leonard'
'Bardeen, Christopher J.'

_publ_section_title
;
 Solid-state photochemical and photomechanical properties of molecular
 crystal nanorods composed of anthracene ester derivatives
;
_journal_issue 17
_journal_name_full 'Journal of Materials Chemistry'
_journal_page_first 6258
_journal_paper_doi 10.1039/c1jm10228a
_journal_volume 21
_journal_year 2011
_chemical_formula_sum 'C18 H16 O2'
_chemical_formula_weight 264.31
_chemical_name_systematic
;
?
;
_space_group_IT_number 2
_symmetry_cell_setting triclinic
_symmetry_space_group_name_Hall '-P 1'
_symmetry_space_group_name_H-M 'P -1'
_atom_sites_solution_hydrogens geom
_atom_sites_solution_primary direct
_atom_sites_solution_secondary difmap
_audit_creation_method SHELXL-97
_cell_angle_alpha 87.9208(8)
_cell_angle_beta 80.4985(8)
_cell_angle_gamma 67.0534(7)
_cell_formula_units_Z 2
_cell_length_a 7.8529(4)
_cell_length_b 8.5743(4)
_cell_length_c 11.4604(6)
_cell_measurement_reflns_used 4910
_cell_measurement_temperature 296(2)
_cell_measurement_theta_max 31.19
_cell_measurement_theta_min 2.58
_cell_volume 700.52(6)
_computing_cell_refinement 'Bruker SAINT'
_computing_data_collection 'Bruker APEX2'
_computing_data_reduction 'Bruker SAINT'
_computing_molecular_graphics 'Bruker SHELXTL'
_computing_publication_material 'Bruker SHELXTL'
_computing_structure_refinement 'SHELXL-97 (Sheldrick, 2008)'
_computing_structure_solution 'SHELXS-97 (Sheldrick, 2008)'
_diffrn_ambient_temperature 296(2)
_diffrn_measured_fraction_theta_full 0.998
_diffrn_measured_fraction_theta_max 0.998
_diffrn_measurement_device_type 'Bruker APEX-II CCD'
_diffrn_measurement_method '\f and \w scans'
_diffrn_radiation_monochromator graphite
_diffrn_radiation_source 'Normal-focus sealed tube'
_diffrn_radiation_type MoK\a
_diffrn_radiation_wavelength 0.71073
_diffrn_reflns_av_R_equivalents 0.0146
_diffrn_reflns_av_sigmaI/netI 0.0121
_diffrn_reflns_limit_h_max 10
_diffrn_reflns_limit_h_min -10
_diffrn_reflns_limit_k_max 11
_diffrn_reflns_limit_k_min -11
_diffrn_reflns_limit_l_max 15
_diffrn_reflns_limit_l_min -15
_diffrn_reflns_number 15701
_diffrn_reflns_theta_full 29.57
_diffrn_reflns_theta_max 29.57
_diffrn_reflns_theta_min 1.80
_exptl_absorpt_coefficient_mu 0.081
_exptl_absorpt_correction_T_max 0.9839
_exptl_absorpt_correction_T_min 0.9603
_exptl_absorpt_correction_type multi-scan
_exptl_absorpt_process_details 'Bruker SADABS'
_exptl_crystal_colour 'light yellow'
_exptl_crystal_density_diffrn 1.253
_exptl_crystal_density_meas ?
_exptl_crystal_density_method 'not measured'
_exptl_crystal_description 'prism frag'
_exptl_crystal_F_000 280
_exptl_crystal_size_max 0.51
_exptl_crystal_size_mid 0.30
_exptl_crystal_size_min 0.20
_refine_diff_density_max 0.228
_refine_diff_density_min -0.163
_refine_diff_density_rms 0.032
_refine_ls_extinction_method none
_refine_ls_goodness_of_fit_ref 1.059
_refine_ls_hydrogen_treatment constr
_refine_ls_matrix_type full
_refine_ls_number_parameters 238
_refine_ls_number_reflns 3918
_refine_ls_number_restraints 175
_refine_ls_restrained_S_all 1.043
_refine_ls_R_factor_all 0.0672
_refine_ls_R_factor_gt 0.0482
_refine_ls_shift/su_max 0.000
_refine_ls_shift/su_mean 0.000
_refine_ls_structure_factor_coef Fsqd
_refine_ls_weighting_details 'calc w=1/[\s^2^(Fo^2^)+(0.0849P)^2^+0.0611P] where P=(Fo^2^+2Fc^2^)/3'
_refine_ls_weighting_scheme calc
_refine_ls_wR_factor_gt 0.1469
_refine_ls_wR_factor_ref 0.1676
_reflns_number_gt 2691
_reflns_number_total 3918
_reflns_threshold_expression >2sigma(I)
_cod_data_source_file c1jm10228a.txt
_cod_data_source_block cb25r_0m
_cod_depositor_comments
;
The following automatic conversions were performed:
'_symmetry_cell_setting' value 'Triclinic' changed to 'triclinic'
according to '/home/saulius/struct/CIF-dictionaries/cif_core.dic'
dictionary named 'cif_core.dic' version 2.4.1 from 2010-06-29.

Automatic conversion script
Id: cif_fix_enum 1555 2011-01-17 13:19:09Z saulius 

The following automatic conversions were performed:

'_exptl_crystal_density_meas' value 'not measured' was changed to '?'
- the value is perceived as not measured.

Automatic conversion script
Id: cif_fix_values 3008 2015-01-20 13:52:24Z robertas 
;
_cod_original_sg_symbol_H-M P-1
_cod_database_code 7206053

loop_
_symmetry_equiv_pos_as_xyz
'x, y, z'
'-x, -y, -z'

loop_
_atom_site_label
_atom_site_type_symbol
_atom_site_fract_x
_atom_site_fract_y
_atom_site_fract_z
_atom_site_U_iso_or_equiv
_atom_site_adp_type
_atom_site_occupancy
_atom_site_symmetry_multiplicity
_atom_site_calc_flag
_atom_site_refinement_flags
_atom_site_disorder_assembly
_atom_site_disorder_group
C1 C 0.41972(18) 0.52787(15) 0.17202(10) 0.0575(3) Uani 1 1 d . . .
H1 H 0.5246 0.4808 0.1139 0.069 Uiso 1 1 calc R . .
C2 C 0.2705(2) 0.66461(16) 0.14718(11) 0.0639(3) Uani 1 1 d . . .
H2 H 0.2751 0.7107 0.0726 0.077 Uiso 1 1 calc R . .
C3 C 0.10848(19) 0.73768(16) 0.23330(12) 0.0640(3) Uani 1 1 d . . .
H3 H 0.0056 0.8289 0.2143 0.077 Uiso 1 1 calc R . .
C4 C 0.10247(16) 0.67522(15) 0.34346(11) 0.0576(3) Uani 1 1 d . . .
H4 H -0.0043 0.7255 0.3998 0.069 Uiso 1 1 calc R . .
C4A C 0.25678(15) 0.53386(13) 0.37463(10) 0.0487(2) Uani 1 1 d . . .
C5 C 0.39971(18) 0.26140(16) 0.63340(10) 0.0581(3) Uani 1 1 d . A .
H5 H 0.2972 0.3147 0.6920 0.070 Uiso 1 1 calc R . .
C6 C 0.5432(2) 0.12089(18) 0.65907(11) 0.0666(3) Uani 1 1 d . . .
H6 H 0.5377 0.0777 0.7346 0.080 Uiso 1 1 calc R . .
C7 C 0.7011(2) 0.03969(17) 0.57180(12) 0.0671(3) Uani 1 1 d . . .
H7 H 0.7985 -0.0570 0.5903 0.081 Uiso 1 1 calc R . .
C8 C 0.71254(17) 0.10060(15) 0.46153(11) 0.0581(3) Uani 1 1 d . . .
H8 H 0.8188 0.0462 0.4057 0.070 Uiso 1 1 calc R . .
C8A C 0.56387(15) 0.24719(13) 0.42937(9) 0.0478(2) Uani 1 1 d . A .
C9 C 0.56825(15) 0.31315(13) 0.31530(9) 0.0488(3) Uani 1 1 d D . .
C9A C 0.41803(15) 0.45520(13) 0.28595(9) 0.0480(2) Uani 1 1 d . A .
C10 C 0.25453(15) 0.47007(14) 0.48812(10) 0.0513(3) Uani 1 1 d . A .
H10 H 0.1507 0.5232 0.5459 0.062 Uiso 1 1 calc R . .
C10A C 0.40333(15) 0.32897(14) 0.51766(9) 0.0483(2) Uani 1 1 d . . .
C11 C 0.7427(7) 0.2349(9) 0.2225(6) 0.0544(13) Uani 0.585(7) 1 d PDU A 1
O1 O 0.7537(11) 0.1513(9) 0.1401(5) 0.0856(12) Uani 0.585(7) 1 d PDU A 1
O2 O 0.8910(6) 0.2632(7) 0.2482(3) 0.0811(11) Uani 0.585(7) 1 d PDU A 1
C12 C 1.0680(6) 0.1946(7) 0.1651(4) 0.0917(16) Uani 0.585(7) 1 d PDU A 1
H12A H 1.1722 0.1634 0.2084 0.110 Uiso 0.585(7) 1 calc PR A 1
H12B H 1.0763 0.0932 0.1255 0.110 Uiso 0.585(7) 1 calc PR A 1
C13 C 1.0813(5) 0.3182(4) 0.0772(3) 0.0753(10) Uani 0.585(7) 1 d PDU A 1
H13A H 1.0734 0.4196 0.1166 0.090 Uiso 0.585(7) 1 calc PR A 1
H13B H 0.9774 0.3494 0.0337 0.090 Uiso 0.585(7) 1 calc PR A 1
C14 C 1.2656(7) 0.2454(10) -0.0085(5) 0.0947(15) Uani 0.585(7) 1 d PDU A 1
H14A H 1.2686 0.3255 -0.0687 0.142 Uiso 0.585(7) 1 calc PR A 1
H14B H 1.2761 0.1420 -0.0446 0.142 Uiso 0.585(7) 1 calc PR A 1
H14C H 1.3682 0.2228 0.0337 0.142 Uiso 0.585(7) 1 calc PR A 1
C11D C 0.7242(11) 0.2154(15) 0.2202(10) 0.061(2) Uani 0.415(7) 1 d PDU A 2
O1D O 0.7255(13) 0.1145(12) 0.1533(8) 0.0769(17) Uani 0.415(7) 1 d PDU A 2
O2D O 0.8561(8) 0.2796(9) 0.2130(5) 0.0838(18) Uani 0.415(7) 1 d PDU A 2
C12D C 1.0182(7) 0.2021(10) 0.1205(6) 0.0848(19) Uani 0.415(7) 1 d PDU A 2
H12C H 1.0698 0.0800 0.1280 0.102 Uiso 0.415(7) 1 calc PR A 2
H12D H 0.9805 0.2271 0.0432 0.102 Uiso 0.415(7) 1 calc PR A 2
C13D C 1.1594(7) 0.2689(7) 0.1317(5) 0.0811(15) Uani 0.415(7) 1 d PDU A 2
H13C H 1.2057 0.2334 0.2057 0.097 Uiso 0.415(7) 1 calc PR A 2
H13D H 1.1026 0.3917 0.1337 0.097 Uiso 0.415(7) 1 calc PR A 2
C14D C 1.3221(9) 0.2078(15) 0.0299(7) 0.101(3) Uani 0.415(7) 1 d PDU A 2
H14D H 1.4353 0.1974 0.0570 0.152 Uiso 0.415(7) 1 calc PR A 2
H14E H 1.2985 0.2877 -0.0323 0.152 Uiso 0.415(7) 1 calc PR A 2
H14F H 1.3356 0.0994 0.0005 0.152 Uiso 0.415(7) 1 calc PR A 2

loop_
_atom_site_aniso_label
_atom_site_aniso_U_11
_atom_site_aniso_U_22
_atom_site_aniso_U_33
_atom_site_aniso_U_23
_atom_site_aniso_U_13
_atom_site_aniso_U_12
C1 0.0627(7) 0.0581(6) 0.0451(6) -0.0002(5) -0.0025(5) -0.0188(5)
C2 0.0764(8) 0.0603(7) 0.0518(6) 0.0056(5) -0.0146(6) -0.0219(6)
C3 0.0631(7) 0.0536(6) 0.0690(8) 0.0043(5) -0.0175(6) -0.0137(5)
C4 0.0498(6) 0.0516(6) 0.0646(7) -0.0036(5) -0.0032(5) -0.0144(5)
C4A 0.0477(5) 0.0476(5) 0.0504(6) -0.0027(4) -0.0036(4) -0.0197(4)
C5 0.0629(7) 0.0684(7) 0.0451(6) 0.0012(5) -0.0029(5) -0.0301(6)
C6 0.0796(8) 0.0748(8) 0.0490(6) 0.0128(6) -0.0147(6) -0.0334(7)
C7 0.0760(8) 0.0597(7) 0.0603(7) 0.0086(5) -0.0199(6) -0.0177(6)
C8 0.0596(6) 0.0518(6) 0.0539(6) -0.0014(5) -0.0067(5) -0.0129(5)
C8A 0.0519(6) 0.0462(5) 0.0455(5) -0.0011(4) -0.0055(4) -0.0199(4)
C9 0.0506(5) 0.0485(5) 0.0431(5) -0.0038(4) -0.0013(4) -0.0170(4)
C9A 0.0504(6) 0.0484(5) 0.0444(5) -0.0016(4) -0.0042(4) -0.0196(4)
C10 0.0477(5) 0.0550(6) 0.0484(6) -0.0040(4) 0.0028(4) -0.0206(5)
C10A 0.0524(6) 0.0514(6) 0.0447(5) -0.0010(4) -0.0039(4) -0.0256(5)
C11 0.055(2) 0.0437(17) 0.0434(19) -0.0008(11) 0.0105(16) -0.0037(17)
O1 0.101(3) 0.079(3) 0.0599(13) -0.0240(16) 0.0155(16) -0.0261(15)
O2 0.0547(14) 0.1112(19) 0.0609(17) 0.0048(15) 0.0083(11) -0.0217(12)
C12 0.059(2) 0.108(3) 0.075(2) 0.022(2) 0.0108(15) -0.0065(17)
C13 0.0726(18) 0.0799(17) 0.0726(18) -0.0038(13) 0.0032(14) -0.0342(14)
C14 0.083(3) 0.123(4) 0.082(3) -0.012(2) 0.022(2) -0.057(3)
C11D 0.062(3) 0.068(4) 0.059(3) 0.010(2) -0.015(2) -0.032(3)
O1D 0.072(2) 0.074(4) 0.081(3) -0.034(3) 0.0145(19) -0.032(2)
O2D 0.063(2) 0.116(4) 0.075(3) -0.041(3) 0.021(2) -0.047(3)
C12D 0.058(3) 0.119(4) 0.077(3) -0.041(3) 0.022(2) -0.045(3)
C13D 0.066(2) 0.104(3) 0.078(3) -0.007(2) 0.006(2) -0.043(2)
C14D 0.061(3) 0.130(6) 0.108(5) -0.033(5) 0.019(3) -0.043(3)

loop_
_atom_type_symbol
_atom_type_description
_atom_type_scat_dispersion_real
_atom_type_scat_dispersion_imag
_atom_type_scat_source
C C 0.0033 0.0016 'International Tables Vol C Tables 4.2.6.8 and 6.1.1.4'
H H 0.0000 0.0000 'International Tables Vol C Tables 4.2.6.8 and 6.1.1.4'
O O 0.0106 0.0060 'International Tables Vol C Tables 4.2.6.8 and 6.1.1.4'

loop_
_geom_angle_atom_site_label_1
_geom_angle_atom_site_label_2
_geom_angle_atom_site_label_3
_geom_angle
_geom_angle_site_symmetry_1
_geom_angle_site_symmetry_3
_geom_angle_publ_flag
C2 C1 C9A 121.02(11) . . ?
C2 C1 H1 119.5 . . ?
C9A C1 H1 119.5 . . ?
C1 C2 C3 120.78(11) . . ?
C1 C2 H2 119.6 . . ?
C3 C2 H2 119.6 . . ?
C4 C3 C2 120.17(11) . . ?
C4 C3 H3 119.9 . . ?
C2 C3 H3 119.9 . . ?
C3 C4 C4A 121.19(11) . . ?
C3 C4 H4 119.4 . . ?
C4A C4 H4 119.4 . . ?
C10 C4A C4 121.97(10) . . ?
C10 C4A C9A 119.35(10) . . ?
C4 C4A C9A 118.67(10) . . ?
C6 C5 C10A 121.01(11) . . ?
C6 C5 H5 119.5 . . ?
C10A C5 H5 119.5 . . ?
C5 C6 C7 120.30(11) . . ?
C5 C6 H6 119.8 . . ?
C7 C6 H6 119.8 . . ?
C8 C7 C6 120.89(11) . . ?
C8 C7 H7 119.6 . . ?
C6 C7 H7 119.6 . . ?
C7 C8 C8A 121.04(11) . . ?
C7 C8 H8 119.5 . . ?
C8A C8 H8 119.5 . . ?
C9 C8A C8 123.00(10) . . ?
C9 C8A C10A 118.93(9) . . ?
C8 C8A C10A 118.07(10) . . ?
C9A C9 C8A 121.54(9) . . ?
C9A C9 C11D 119.4(6) . . ?
C8A C9 C11D 118.5(6) . . ?
C9A C9 C11 118.7(3) . . ?
C8A C9 C11 119.7(3) . . ?
C11D C9 C11 10.0(5) . . ?
C9 C9A C1 123.00(10) . . ?
C9 C9A C4A 118.90(10) . . ?
C1 C9A C4A 118.08(10) . . ?
C4A C10 C10A 121.93(10) . . ?
C4A C10 H10 119.0 . . ?
C10A C10 H10 119.0 . . ?
C10 C10A C5 122.01(10) . . ?
C10 C10A C8A 119.32(10) . . ?
C5 C10A C8A 118.67(10) . . ?
O1 C11 O2 122.6(4) . . ?
O1 C11 C9 124.8(5) . . ?
O2 C11 C9 112.5(3) . . ?
C11 O2 C12 117.8(3) . . ?
C13 C12 O2 111.1(3) . . ?
C13 C12 H12A 109.4 . . ?
O2 C12 H12A 109.4 . . ?
C13 C12 H12B 109.4 . . ?
O2 C12 H12B 109.4 . . ?
H12A C12 H12B 108.0 . . ?
C12 C13 C14 110.6(4) . . ?
C12 C13 H13A 109.5 . . ?
C14 C13 H13A 109.5 . . ?
C12 C13 H13B 109.5 . . ?
C14 C13 H13B 109.5 . . ?
H13A C13 H13B 108.1 . . ?
O1D C11D O2D 124.6(6) . . ?
O1D C11D C9 127.3(7) . . ?
O2D C11D C9 107.5(5) . . ?
C11D O2D C12D 115.0(5) . . ?
C13D C12D O2D 109.2(4) . . ?
C13D C12D H12C 109.8 . . ?
O2D C12D H12C 109.8 . . ?
C13D C12D H12D 109.8 . . ?
O2D C12D H12D 109.8 . . ?
H12C C12D H12D 108.3 . . ?
C12D C13D C14D 111.6(5) . . ?
C12D C13D H13C 109.3 . . ?
C14D C13D H13C 109.3 . . ?
C12D C13D H13D 109.3 . . ?
C14D C13D H13D 109.3 . . ?
H13C C13D H13D 108.0 . . ?
C13D C14D H14D 109.5 . . ?
C13D C14D H14E 109.5 . . ?
H14D C14D H14E 109.5 . . ?
C13D C14D H14F 109.5 . . ?
H14D C14D H14F 109.5 . . ?
H14E C14D H14F 109.5 . . ?

loop_
_geom_bond_atom_site_label_1
_geom_bond_atom_site_label_2
_geom_bond_distance
_geom_bond_site_symmetry_2
_geom_bond_publ_flag
C1 C2 1.3575(17) . ?
C1 C9A 1.4265(15) . ?
C1 H1 0.9300 . ?
C2 C3 1.4124(18) . ?
C2 H2 0.9300 . ?
C3 C4 1.3542(17) . ?
C3 H3 0.9300 . ?
C4 C4A 1.4252(15) . ?
C4 H4 0.9300 . ?
C4A C10 1.3927(15) . ?
C4A C9A 1.4318(15) . ?
C5 C6 1.3539(18) . ?
C5 C10A 1.4285(15) . ?
C5 H5 0.9300 . ?
C6 C7 1.411(2) . ?
C6 H6 0.9300 . ?
C7 C8 1.3525(17) . ?
C7 H7 0.9300 . ?
C8 C8A 1.4292(15) . ?
C8 H8 0.9300 . ?
C8A C9 1.4060(15) . ?
C8A C10A 1.4303(15) . ?
C9 C9A 1.4032(15) . ?
C9 C11D 1.488(6) . ?
C9 C11 1.520(3) . ?
C10 C10A 1.3936(16) . ?
C10 H10 0.9300 . ?
C11 O1 1.178(5) . ?
C11 O2 1.357(5) . ?
O2 C12 1.467(4) . ?
C12 C13 1.457(4) . ?
C12 H12A 0.9700 . ?
C12 H12B 0.9700 . ?
C13 C14 1.523(4) . ?
C13 H13A 0.9700 . ?
C13 H13B 0.9700 . ?
C14 H14A 0.9600 . ?
C14 H14B 0.9600 . ?
C14 H14C 0.9600 . ?
C11D O1D 1.173(6) . ?
C11D O2D 1.340(6) . ?
O2D C12D 1.460(5) . ?
C12D C13D 1.457(5) . ?
C12D H12C 0.9700 . ?
C12D H12D 0.9700 . ?
C13D C14D 1.517(6) . ?
C13D H13C 0.9700 . ?
C13D H13D 0.9700 . ?
C14D H14D 0.9600 . ?
C14D H14E 0.9600 . ?
C14D H14F 0.9600 . ?

loop_
_geom_torsion_atom_site_label_1
_geom_torsion_atom_site_label_2
_geom_torsion_atom_site_label_3
_geom_torsion_atom_site_label_4
_geom_torsion
_geom_torsion_site_symmetry_1
_geom_torsion_site_symmetry_2
_geom_torsion_site_symmetry_3
_geom_torsion_site_symmetry_4
_geom_torsion_publ_flag
C9A C1 C2 C3 -0.7(2) . . . . ?
C1 C2 C3 C4 2.2(2) . . . . ?
C2 C3 C4 C4A -1.0(2) . . . . ?
C3 C4 C4A C10 178.70(11) . . . . ?
C3 C4 C4A C9A -1.64(18) . . . . ?
C10A C5 C6 C7 0.9(2) . . . . ?
C5 C6 C7 C8 0.3(2) . . . . ?
C6 C7 C8 C8A -1.1(2) . . . . ?
C7 C8 C8A C9 -178.83(11) . . . . ?
C7 C8 C8A C10A 0.73(18) . . . . ?
C8 C8A C9 C9A 178.59(10) . . . . ?
C10A C8A C9 C9A -0.96(16) . . . . ?
C8 C8A C9 C11D 7.1(4) . . . . ?
C10A C8A C9 C11D -172.5(4) . . . . ?
C8 C8A C9 C11 -4.3(3) . . . . ?
C10A C8A C9 C11 176.1(3) . . . . ?
C8A C9 C9A C1 178.42(10) . . . . ?
C11D C9 C9A C1 -10.1(4) . . . . ?
C11 C9 C9A C1 1.3(3) . . . . ?
C8A C9 C9A C4A -0.18(17) . . . . ?
C11D C9 C9A C4A 171.3(4) . . . . ?
C11 C9 C9A C4A -177.3(3) . . . . ?
C2 C1 C9A C9 179.46(11) . . . . ?
C2 C1 C9A C4A -1.93(18) . . . . ?
C10 C4A C9A C9 1.38(16) . . . . ?
C4 C4A C9A C9 -178.29(10) . . . . ?
C10 C4A C9A C1 -177.29(10) . . . . ?
C4 C4A C9A C1 3.04(16) . . . . ?
C4 C4A C10 C10A 178.20(10) . . . . ?
C9A C4A C10 C10A -1.46(17) . . . . ?
C4A C10 C10A C5 -178.76(10) . . . . ?
C4A C10 C10A C8A 0.31(17) . . . . ?
C6 C5 C10A C10 177.82(11) . . . . ?
C6 C5 C10A C8A -1.26(18) . . . . ?
C9 C8A C10A C10 0.90(16) . . . . ?
C8 C8A C10A C10 -178.67(10) . . . . ?
C9 C8A C10A C5 -179.99(10) . . . . ?
C8 C8A C10A C5 0.44(16) . . . . ?
C9A C9 C11 O1 -74.9(9) . . . . ?
C8A C9 C11 O1 108.0(8) . . . . ?
C11D C9 C11 O1 22(4) . . . . ?
C9A C9 C11 O2 108.9(6) . . . . ?
C8A C9 C11 O2 -68.3(6) . . . . ?
C11D C9 C11 O2 -154(6) . . . . ?
O1 C11 O2 C12 3.9(11) . . . . ?
C9 C11 O2 C12 -179.8(4) . . . . ?
C11 O2 C12 C13 91.9(8) . . . . ?
O2 C12 C13 C14 -180.0(4) . . . . ?
C9A C9 C11D O1D -79.4(16) . . . . ?
C8A C9 C11D O1D 92.3(15) . . . . ?
C11 C9 C11D O1D -168(6) . . . . ?
C9A C9 C11D O2D 92.1(9) . . . . ?
C8A C9 C11D O2D -96.2(10) . . . . ?
C11 C9 C11D O2D 4(4) . . . . ?
O1D C11D O2D C12D -6.1(19) . . . . ?
C9 C11D O2D C12D -177.9(6) . . . . ?
C11D O2D C12D C13D -173.2(11) . . . . ?
O2D C12D C13D C14D -173.7(6) . . . . ?
